data_7035283
loop_
_publ_author_name
'Bitzer, Mario J.'
'P\"othig, Alexander'
'Jandl, Christian'
'K\"uhn, Fritz E'
'Baratta, Walter'

_publ_section_title
;
 Ru-Ag and Ru-Au dicarbene complexes from an abnormal carbene ruthenium
 system.
;
_journal_issue 26
_journal_name_full 'Dalton transactions (Cambridge, England : 2003)'
_journal_page_first 11686
_journal_page_last 11689
_journal_paper_doi 10.1039/c5dt01914a
_journal_volume 44
_journal_year 2015
_chemical_compound_source 'see text'
_chemical_formula_moiety 'C52 H52 Au Cl N4 O2 P2 Ru'
_chemical_formula_sum 'C52 H52 Au Cl N4 O2 P2 Ru'
_chemical_formula_weight 1160.41
_space_group_IT_number 14
_symmetry_cell_setting monoclinic
_symmetry_Int_Tables_number 14
_symmetry_space_group_name_Hall '-P 2ybc'
_symmetry_space_group_name_H-M 'P 1 21/c 1'
_atom_sites_solution_hydrogens geom
_audit_update_record
;
2015-05-20 deposited with the CCDC.
2015-05-29 downloaded from the CCDC.
;
_cell_angle_alpha 90
_cell_angle_beta 109.963(3)
_cell_angle_gamma 90
_cell_formula_units_Z 4
_cell_length_a 16.5689(8)
_cell_length_b 16.4932(9)
_cell_length_c 19.4827(10)
_cell_measurement_reflns_used 9583
_cell_measurement_temperature 123
_cell_measurement_theta_max 25.5977
_cell_measurement_theta_min 2.3378
_cell_volume 5004.2(5)
_computing_cell_refinement 'SAINT (Bruker, 2012)'
_computing_data_collection 'APEX II Control Software (Bruker, 2013)'
_computing_data_reduction 'SAINT (Bruker, 2012)'
_computing_molecular_graphics 'PLATON (Spek, 2011)'
_computing_publication_material 'PLATON (Spek, 2011), enCIFer (Allen, 2004)'
_computing_structure_refinement 'SHELXL2014 (Sheldrick, 2014), SHELXLE (Huebschle, 2011)'
_computing_structure_solution 'SHELXS97 (Sheldrick, 1997)'
_diffrn_ambient_temperature 123
_diffrn_detector ' CCD plate '
_diffrn_detector_area_resol_mean 16
_diffrn_measured_fraction_theta_full 0.977
_diffrn_measured_fraction_theta_max 0.973
_diffrn_measurement_device ' \k-geometry diffractometer '
_diffrn_measurement_device_type ' Bruker APEX-II CCD '
_diffrn_measurement_method ' phi- and omega-rotation '
_diffrn_radiation_monochromator graphite
_diffrn_radiation_probe x-ray
_diffrn_radiation_source 'fine-focus sealed tube'
_diffrn_radiation_type MoK\a
_diffrn_radiation_wavelength 0.71073
_diffrn_reflns_av_R_equivalents 0.0663
_diffrn_reflns_av_sigmaI/netI 0.0494
_diffrn_reflns_limit_h_max 20
_diffrn_reflns_limit_h_min -20
_diffrn_reflns_limit_k_max 20
_diffrn_reflns_limit_k_min -20
_diffrn_reflns_limit_l_max 24
_diffrn_reflns_limit_l_min -24
_diffrn_reflns_number 79515
_diffrn_reflns_reduction_process
;
;
_diffrn_reflns_theta_full 25.24
_diffrn_reflns_theta_max 26.43
_diffrn_reflns_theta_min 2.16
_exptl_absorpt_coefficient_mu 3.390
_exptl_absorpt_correction_T_max 0.7454
_exptl_absorpt_correction_T_min 0.6707
_exptl_absorpt_correction_type multi-scan
_exptl_absorpt_process_details 'SADABS, Bruker, 2008b'
_exptl_crystal_colour yellow
_exptl_crystal_density_diffrn 1.540
_exptl_crystal_density_method 'Not Measured'
_exptl_crystal_description fragment
_exptl_crystal_F_000 2312
_exptl_crystal_size_max 0.303
_exptl_crystal_size_mid 0.235
_exptl_crystal_size_min 0.194
_platon_squeeze_details
;
The unit cell contains 2 molecules of solvent on a special position 
which were treated as a diffuse contribution to the overall scattering
withoutspecific atom positions by SQUEEZE/PLATON.
;
_refine_diff_density_max 1.043
_refine_diff_density_min -1.251
_refine_diff_density_rms 0.114
_refine_ls_extinction_method none
_refine_ls_goodness_of_fit_ref 1.045
_refine_ls_hydrogen_treatment constr
_refine_ls_matrix_type full
_refine_ls_number_parameters 575
_refine_ls_number_reflns 10030
_refine_ls_number_restraints 0
_refine_ls_restrained_S_all 1.045
_refine_ls_R_factor_all 0.0541
_refine_ls_R_factor_gt 0.0325
_refine_ls_shift/su_max 0.002
_refine_ls_shift/su_mean 0.000
_refine_ls_structure_factor_coef Fsqd
_refine_ls_weighting_details 'W=1/[\S^2^(FO^2^)+(0.0372P)^2^] WHERE P=(FO^2^+2FC^2^)/3'
_refine_ls_weighting_scheme calc
_refine_ls_wR_factor_gt 0.0707
_refine_ls_wR_factor_ref 0.0775
_reflns_number_gt 7673
_reflns_number_total 10030
_reflns_threshold_expression i>2\s(i)
_cod_data_source_file c5dt01914a2.cif
_cod_data_source_block compound_4
_cod_depositor_comments 'Adding full bibliography for 7035282--7035283.cif.'
_cod_original_sg_symbol_H-M 'P 21/c'
_cod_database_code 7035283

loop_
_symmetry_equiv_pos_site_id
_symmetry_equiv_pos_as_xyz
1 x,y,z
2 -x,1/2+y,1/2-z
3 -x,-y,-z
4 x,1/2-y,1/2+z

loop_
_atom_site_aniso_label
_atom_site_aniso_U_11
_atom_site_aniso_U_22
_atom_site_aniso_U_33
_atom_site_aniso_U_23
_atom_site_aniso_U_13
_atom_site_aniso_U_12
Au1 0.0149(1) 0.0244(1) 0.0287(1) -0.0005(1) 0.0074(1) 0.0017(1)
Ru1 0.0119(2) 0.0174(2) 0.0155(2) -0.0005(1) 0.0029(1) 0.0003(1)
Cl1 0.0222(6) 0.0373(7) 0.0509(8) 0.0088(6) 0.0214(6) 0.0139(5)
P1 0.0149(5) 0.0216(6) 0.0178(6) 0.0008(5) 0.0047(5) 0.0001(4)
P2 0.0144(5) 0.0209(6) 0.0163(5) -0.0035(5) 0.0023(5) 0.0004(4)
O1 0.0164(15) 0.0247(17) 0.0203(16) 0.0018(13) 0.0013(13) 0.0000(12)
O2 0.0156(14) 0.0159(15) 0.0217(16) -0.0001(12) 0.0038(13) -0.0003(12)
N1 0.0152(18) 0.0211(18) 0.0161(18) -0.0023(15) 0.0031(16) -0.0006(14)
N2 0.0144(17) 0.0221(19) 0.0154(18) -0.0037(15) 0.0042(15) -0.0013(14)
N3 0.0173(18) 0.0163(19) 0.0189(19) 0.0006(15) 0.0050(16) -0.0002(14)
N4 0.0208(18) 0.0178(19) 0.0169(18) -0.0011(15) 0.0078(16) 0.0011(15)
C1 0.014(2) 0.020(2) 0.020(2) -0.0002(19) 0.0013(19) -0.0027(17)
C2 0.014(2) 0.019(2) 0.021(2) 0.0036(17) 0.0088(19) 0.0035(16)
C3 0.017(2) 0.021(2) 0.019(2) -0.0002(18) 0.0071(19) 0.0007(17)
C4 0.017(2) 0.024(2) 0.019(2) -0.0043(18) 0.0030(19) 0.0052(17)
C5 0.015(2) 0.026(2) 0.021(2) -0.0037(19) 0.0054(19) -0.0030(18)
C6 0.019(2) 0.031(3) 0.028(3) 0.000(2) 0.003(2) 0.000(2)
C7 0.025(3) 0.044(3) 0.025(3) 0.003(2) 0.001(2) 0.001(2)
C8 0.022(2) 0.053(3) 0.019(2) -0.003(2) 0.002(2) -0.006(2)
C9 0.030(3) 0.036(3) 0.029(3) -0.009(2) 0.012(2) -0.016(2)
C10 0.018(2) 0.034(3) 0.022(2) -0.001(2) 0.008(2) -0.0048(19)
C11 0.035(3) 0.030(3) 0.032(3) 0.006(2) 0.005(2) 0.000(2)
C12 0.038(3) 0.082(5) 0.029(3) -0.004(3) -0.004(3) -0.020(3)
C13 0.035(3) 0.029(3) 0.037(3) 0.000(2) 0.012(2) -0.006(2)
C14 0.016(2) 0.024(2) 0.020(2) -0.0019(18) 0.0070(19) 0.0051(17)
C15 0.024(2) 0.031(3) 0.026(3) -0.002(2) 0.000(2) 0.003(2)
C16 0.035(3) 0.023(3) 0.041(3) -0.003(2) 0.005(3) 0.002(2)
C17 0.031(3) 0.030(3) 0.041(3) 0.012(2) 0.013(3) 0.008(2)
C18 0.029(3) 0.039(3) 0.024(3) 0.009(2) 0.005(2) 0.009(2)
C19 0.023(2) 0.027(3) 0.025(2) -0.002(2) 0.005(2) 0.0018(19)
C20 0.028(2) 0.016(2) 0.021(2) 0.0018(18) 0.006(2) -0.0015(18)
C21 0.039(3) 0.034(3) 0.022(2) -0.004(2) 0.010(2) 0.008(2)
C22 0.064(4) 0.033(3) 0.027(3) -0.005(2) 0.018(3) 0.005(3)
C23 0.053(3) 0.032(3) 0.020(3) -0.001(2) -0.006(3) -0.006(3)
C24 0.034(3) 0.038(3) 0.025(3) 0.002(2) -0.003(2) -0.011(2)
C25 0.027(2) 0.025(3) 0.024(2) 0.001(2) 0.001(2) -0.006(2)
C26 0.013(2) 0.019(2) 0.012(2) -0.0002(17) 0.0011(17) -0.0013(17)
C27 0.031(3) 0.021(2) 0.021(2) -0.0054(19) 0.009(2) 0.0019(19)
C28 0.030(3) 0.019(2) 0.024(2) -0.0018(19) 0.010(2) 0.0029(19)
C29 0.025(2) 0.025(2) 0.022(2) 0.0033(19) 0.012(2) -0.0010(19)
C30 0.020(2) 0.019(2) 0.016(2) -0.0021(17) 0.0091(19) 0.0003(17)
C31 0.019(2) 0.027(2) 0.017(2) -0.0035(18) 0.0077(19) -0.0024(18)
C32 0.021(2) 0.044(3) 0.019(2) -0.010(2) 0.004(2) -0.008(2)
C33 0.038(3) 0.031(3) 0.026(3) -0.007(2) 0.018(2) -0.016(2)
C34 0.037(3) 0.026(3) 0.022(2) 0.003(2) 0.012(2) 0.001(2)
C35 0.021(2) 0.024(2) 0.018(2) -0.0044(18) 0.005(2) 0.0013(18)
C36 0.022(2) 0.040(3) 0.034(3) 0.000(2) 0.001(2) -0.001(2)
C37 0.054(4) 0.054(4) 0.042(3) -0.003(3) 0.022(3) -0.030(3)
C38 0.018(2) 0.031(3) 0.026(2) 0.003(2) 0.005(2) 0.0011(19)
C39 0.017(2) 0.021(2) 0.020(2) -0.0025(18) 0.0036(19) 0.0032(17)
C40 0.020(2) 0.028(2) 0.021(2) 0.0032(19) 0.011(2) 0.0000(18)
C41 0.036(3) 0.033(3) 0.024(3) 0.012(2) 0.009(2) 0.010(2)
C42 0.020(2) 0.039(3) 0.040(3) 0.006(2) -0.007(2) 0.001(2)
C43 0.019(2) 0.042(3) 0.056(4) 0.025(3) -0.002(3) -0.004(2)
C44 0.024(2) 0.033(3) 0.037(3) 0.014(2) 0.005(2) 0.003(2)
C45 0.018(2) 0.030(3) 0.025(2) 0.007(2) 0.010(2) 0.0045(18)
C46 0.024(3) 0.080(4) 0.033(3) -0.010(3) 0.012(3) -0.015(3)
C47 0.029(3) 0.107(5) 0.054(4) -0.015(4) 0.024(3) -0.026(3)
C48 0.034(3) 0.074(4) 0.045(3) 0.016(3) 0.026(3) 0.006(3)
C49 0.028(3) 0.044(3) 0.025(2) 0.007(2) 0.013(2) 0.011(2)
C50 0.024(2) 0.027(3) 0.028(2) 0.005(2) 0.011(2) 0.0057(19)
C51 0.022(2) 0.023(2) 0.022(2) -0.0052(19) 0.009(2) -0.0010(18)
C52 0.032(3) 0.022(3) 0.034(3) 0.003(2) 0.006(2) -0.007(2)

loop_
_atom_site_label
_atom_site_type_symbol
_atom_site_thermal_displace_type
_atom_site_fract_x
_atom_site_fract_y
_atom_site_fract_z
_atom_site_occupancy
_atom_site_U_iso_or_equiv
_atom_site_calc_flag
_atom_site_refinement_flags
Au1 Au Uani 1.09481(2) 0.54462(2) 0.26767(2) 1.000 0.0227(1) d .
Ru1 Ru Uani 0.71839(2) 0.59092(2) 0.20793(2) 1.000 0.0154(1) d .
Cl1 Cl Uani 1.21606(7) 0.49670(7) 0.24875(7) 1.000 0.0345(4) d .
P1 P Uani 0.71790(7) 0.69479(6) 0.13595(6) 1.000 0.0183(3) d .
P2 P Uani 0.77297(6) 0.49786(7) 0.14834(6) 1.000 0.0180(3) d .
O1 O Uani 0.59101(17) 0.52598(16) 0.17600(15) 1.000 0.0218(9) d .
O2 O Uani 0.69570(16) 0.49375(16) 0.27650(14) 1.000 0.0184(9) d .
N1 N Uani 0.9075(2) 0.5771(2) 0.23482(17) 1.000 0.0180(10) d .
N2 N Uani 0.9801(2) 0.62580(19) 0.33879(17) 1.000 0.0175(10) d .
N3 N Uani 0.6977(2) 0.76329(19) 0.25004(17) 1.000 0.0178(11) d .
N4 N Uani 0.6348(2) 0.69120(19) 0.30824(17) 1.000 0.0182(11) d .
C1 C Uani 0.9888(2) 0.5853(2) 0.2817(2) 1.000 0.0192(12) d .
C2 C Uani 0.8447(2) 0.6106(2) 0.2608(2) 1.000 0.0173(12) d .
C3 C Uani 0.8933(2) 0.6415(2) 0.3263(2) 1.000 0.0188(12) d .
C4 C Uani 0.8837(2) 0.5342(2) 0.1651(2) 1.000 0.0208(12) d .
C5 C Uani 1.0502(2) 0.6478(3) 0.4034(2) 1.000 0.0209(12) d .
C6 C Uani 1.0899(3) 0.5885(3) 0.4537(2) 1.000 0.0273(16) d .
C7 C Uani 1.1589(3) 0.6119(3) 0.5153(2) 1.000 0.0333(17) d .
C8 C Uani 1.1869(3) 0.6912(3) 0.5258(2) 1.000 0.0326(14) d .
C9 C Uani 1.1437(3) 0.7488(3) 0.4761(2) 1.000 0.0312(17) d .
C10 C Uani 1.0749(3) 0.7289(3) 0.4139(2) 1.000 0.0244(14) d .
C11 C Uani 1.0617(3) 0.5009(3) 0.4416(3) 1.000 0.0340(17) d .
C12 C Uani 1.2661(3) 0.7143(4) 0.5894(3) 1.000 0.054(2) d .
C13 C Uani 1.0298(3) 0.7931(3) 0.3585(2) 1.000 0.0337(17) d .
C14 C Uani 0.7900(3) 0.3952(2) 0.1845(2) 1.000 0.0198(12) d .
C15 C Uani 0.7595(3) 0.3263(3) 0.1432(2) 1.000 0.0292(16) d .
C16 C Uani 0.7730(3) 0.2488(3) 0.1757(3) 1.000 0.0351(17) d .
C17 C Uani 0.8155(3) 0.2419(3) 0.2498(3) 1.000 0.0338(17) d .
C18 C Uani 0.8459(3) 0.3101(3) 0.2910(3) 1.000 0.0317(17) d .
C19 C Uani 0.8336(3) 0.3860(3) 0.2594(2) 1.000 0.0258(14) d .
C20 C Uani 0.7273(3) 0.4880(2) 0.0498(2) 1.000 0.0223(12) d .
C21 C Uani 0.7749(3) 0.4711(3) 0.0055(2) 1.000 0.0318(16) d .
C22 C Uani 0.7370(4) 0.4715(3) -0.0698(3) 1.000 0.0407(19) d .
C23 C Uani 0.6493(3) 0.4892(3) -0.1004(3) 1.000 0.0398(17) d .
C24 C Uani 0.6017(3) 0.5055(3) -0.0576(2) 1.000 0.0357(17) d .
C25 C Uani 0.6395(3) 0.5044(3) 0.0173(2) 1.000 0.0273(14) d .
C26 C Uani 0.6795(2) 0.6842(2) 0.2616(2) 1.000 0.0155(12) d .
C27 C Uani 0.6652(3) 0.8174(3) 0.2887(2) 1.000 0.0243(14) d .
C28 C Uani 0.6261(3) 0.7726(2) 0.3248(2) 1.000 0.0241(14) d .
C29 C Uani 0.7397(3) 0.7831(2) 0.1978(2) 1.000 0.0230(12) d .
C30 C Uani 0.5910(3) 0.6265(2) 0.3303(2) 1.000 0.0176(12) d .
C31 C Uani 0.5034(3) 0.6165(3) 0.2935(2) 1.000 0.0206(12) d .
C32 C Uani 0.4620(3) 0.5546(3) 0.3173(2) 1.000 0.0287(14) d .
C33 C Uani 0.5050(3) 0.5043(3) 0.3749(2) 1.000 0.0298(17) d .
C34 C Uani 0.5926(3) 0.5170(3) 0.4104(2) 1.000 0.0278(16) d .
C35 C Uani 0.6374(3) 0.5778(3) 0.3898(2) 1.000 0.0214(12) d .
C36 C Uani 0.4544(3) 0.6704(3) 0.2310(2) 1.000 0.0342(16) d .
C37 C Uani 0.4594(3) 0.4373(3) 0.3987(3) 1.000 0.049(2) d .
C38 C Uani 0.7316(2) 0.5916(3) 0.4287(2) 1.000 0.0257(14) d .
C39 C Uani 0.6134(3) 0.7207(2) 0.0686(2) 1.000 0.0200(12) d .
C40 C Uani 0.6033(3) 0.7802(3) 0.0155(2) 1.000 0.0220(12) d .
C41 C Uani 0.5217(3) 0.7972(3) -0.0334(2) 1.000 0.0313(17) d .
C42 C Uani 0.4509(3) 0.7561(3) -0.0295(3) 1.000 0.0374(16) d .
C43 C Uani 0.4607(3) 0.6972(3) 0.0225(3) 1.000 0.0428(18) d .
C44 C Uani 0.5414(3) 0.6791(3) 0.0708(3) 1.000 0.0327(16) d .
C45 C Uani 0.7925(3) 0.7125(3) 0.0869(2) 1.000 0.0237(14) d .
C46 C Uani 0.8697(3) 0.7515(3) 0.1180(3) 1.000 0.0451(19) d .
C47 C Uani 0.9256(3) 0.7623(4) 0.0799(3) 1.000 0.061(2) d .
C48 C Uani 0.9056(3) 0.7319(3) 0.0097(3) 1.000 0.0478(19) d .
C49 C Uani 0.8299(3) 0.6915(3) -0.0210(2) 1.000 0.0313(16) d .
C50 C Uani 0.7738(3) 0.6824(3) 0.0157(2) 1.000 0.0258(14) d .
C51 C Uani 0.6218(3) 0.4799(3) 0.2309(2) 1.000 0.0220(12) d .
C52 C Uani 0.5728(3) 0.4061(3) 0.2394(2) 1.000 0.0307(17) d .
H3 H Uiso 0.87170 0.66970 0.35880 1.000 0.0220 c RU
H4A H Uiso 0.92310 0.48810 0.16810 1.000 0.0250 c RU
H4B H Uiso 0.88560 0.57110 0.12560 1.000 0.0250 c RU
H7 H Uiso 1.18720 0.57220 0.55070 1.000 0.0400 c RU
H9 H Uiso 1.16120 0.80380 0.48430 1.000 0.0370 c RU
H11A H Uiso 0.99900 0.49830 0.42030 1.000 0.0510 c RU
H11B H Uiso 1.08090 0.47210 0.48850 1.000 0.0510 c RU
H11C H Uiso 1.08710 0.47540 0.40840 1.000 0.0510 c RU
H12A H Uiso 1.31670 0.71130 0.57430 1.000 0.0800 c RU
H12B H Uiso 1.27310 0.67680 0.63010 1.000 0.0800 c RU
H12C H Uiso 1.25970 0.76970 0.60500 1.000 0.0800 c RU
H13A H Uiso 1.02990 0.77700 0.31010 1.000 0.0510 c RU
H13B H Uiso 1.05990 0.84490 0.37240 1.000 0.0510 c RU
H13C H Uiso 0.97050 0.79900 0.35730 1.000 0.0510 c RU
H15 H Uiso 0.72920 0.33130 0.09230 1.000 0.0350 c RU
H16 H Uiso 0.75290 0.20180 0.14670 1.000 0.0420 c RU
H17 H Uiso 0.82360 0.19000 0.27240 1.000 0.0400 c RU
H18 H Uiso 0.87580 0.30490 0.34200 1.000 0.0390 c RU
H19 H Uiso 0.85510 0.43250 0.28870 1.000 0.0310 c RU
H21 H Uiso 0.83430 0.45910 0.02690 1.000 0.0380 c RU
H22 H Uiso 0.76980 0.46010 -0.10020 1.000 0.0490 c RU
H23 H Uiso 0.62270 0.48970 -0.15200 1.000 0.0480 c RU
H24 H Uiso 0.54230 0.51770 -0.07920 1.000 0.0430 c RU
H25 H Uiso 0.60570 0.51490 0.04720 1.000 0.0330 c RU
H27 H Uiso 0.67000 0.87480 0.28930 1.000 0.0290 c RU
H28 H Uiso 0.59740 0.79240 0.35610 1.000 0.0290 c RU
H29A H Uiso 0.80220 0.79060 0.22260 1.000 0.0270 c RU
H29B H Uiso 0.71530 0.83320 0.17060 1.000 0.0270 c RU
H32 H Uiso 0.40210 0.54680 0.29310 1.000 0.0340 c RU
H34 H Uiso 0.62260 0.48280 0.45010 1.000 0.0340 c RU
H36A H Uiso 0.48110 0.66860 0.19320 1.000 0.0510 c RU
H36B H Uiso 0.45520 0.72620 0.24850 1.000 0.0510 c RU
H36C H Uiso 0.39490 0.65150 0.21040 1.000 0.0510 c RU
H37A H Uiso 0.39760 0.44850 0.38160 1.000 0.0730 c RU
H37B H Uiso 0.48100 0.43360 0.45210 1.000 0.0730 c RU
H37C H Uiso 0.46980 0.38590 0.37790 1.000 0.0730 c RU
H38A H Uiso 0.76390 0.57270 0.39790 1.000 0.0380 c RU
H38B H Uiso 0.75020 0.56150 0.47480 1.000 0.0380 c RU
H38C H Uiso 0.74220 0.64960 0.43860 1.000 0.0380 c RU
H40 H Uiso 0.65180 0.80890 0.01270 1.000 0.0270 c RU
H41 H Uiso 0.51470 0.83750 -0.06980 1.000 0.0370 c RU
H42 H Uiso 0.39530 0.76860 -0.06280 1.000 0.0450 c RU
H43 H Uiso 0.41200 0.66890 0.02520 1.000 0.0510 c RU
H44 H Uiso 0.54780 0.63770 0.10610 1.000 0.0390 c RU
H46 H Uiso 0.88500 0.77150 0.16650 1.000 0.0540 c RU
H47 H Uiso 0.97800 0.79060 0.10190 1.000 0.0730 c RU
H48 H Uiso 0.94400 0.73910 -0.01660 1.000 0.0570 c RU
H49 H Uiso 0.81620 0.66930 -0.06860 1.000 0.0370 c RU
H50 H Uiso 0.72090 0.65520 -0.00740 1.000 0.0310 c RU
H52A H Uiso 0.51130 0.41480 0.21390 1.000 0.0460 c RU
H52B H Uiso 0.58330 0.39640 0.29140 1.000 0.0460 c RU
H52C H Uiso 0.59190 0.35890 0.21840 1.000 0.0460 c RU

loop_
_atom_type_symbol
_atom_type_description
_atom_type_scat_dispersion_real
_atom_type_scat_dispersion_imag
_atom_type_scat_source
C C 0.0033 0.0016 ' International Tables Vol C Tables 4.2.6.8 and 6.1.1.4'
H H 0.0000 0.0000 ' International Tables Vol C Tables 4.2.6.8 and 6.1.1.4'
Au Au -2.0133 8.8022 ' International Tables Vol C Tables 4.2.6.8 and 6.1.1.4'
Cl Cl 0.1484 0.1585 ' International Tables Vol C Tables 4.2.6.8 and 6.1.1.4'
N N 0.0061 0.0033 ' International Tables Vol C Tables 4.2.6.8 and 6.1.1.4'
O O 0.0106 0.0060 ' International Tables Vol C Tables 4.2.6.8 and 6.1.1.4'
P P 0.1023 0.0942 ' International Tables Vol C Tables 4.2.6.8 and 6.1.1.4'
Ru Ru -1.2594 0.8363 ' International Tables Vol C Tables 4.2.6.8 and 6.1.1.4'

loop_
_geom_angle_atom_site_label_1
_geom_angle_atom_site_label_2
_geom_angle_atom_site_label_3
_geom_angle
_geom_angle_publ_flag
Cl1 Au1 C1 178.73(11) yes
P1 Ru1 P2 96.57(4) yes
P1 Ru1 O1 113.09(8) yes
P1 Ru1 O2 170.04(8) yes
P1 Ru1 C2 88.72(10) yes
P1 Ru1 C26 79.13(10) yes
P1 Ru1 C51 142.61(10) yes
P2 Ru1 O1 92.08(8) yes
P2 Ru1 O2 89.92(8) yes
P2 Ru1 C2 81.16(10) yes
P2 Ru1 C26 173.64(10) yes
P2 Ru1 C51 89.31(11) yes
O1 Ru1 O2 58.93(10) yes
O1 Ru1 C2 157.85(12) yes
O1 Ru1 C26 93.93(12) yes
O1 Ru1 C51 29.58(12) yes
O2 Ru1 C2 99.77(12) yes
O2 Ru1 C26 94.99(12) yes
O2 Ru1 C51 29.45(11) yes
C2 Ru1 C26 93.99(14) yes
C2 Ru1 C51 128.65(14) yes
C26 Ru1 C51 96.96(14) yes
Ru1 P1 C29 103.87(12) yes
Ru1 P1 C39 115.66(14) yes
Ru1 P1 C45 126.81(16) yes
C29 P1 C39 102.13(18) yes
C29 P1 C45 101.5(2) yes
C39 P1 C45 103.4(2) yes
Ru1 P2 C4 103.47(12) yes
Ru1 P2 C14 117.63(15) yes
Ru1 P2 C20 120.17(15) yes
C4 P2 C14 102.7(2) yes
C4 P2 C20 104.2(2) yes
C14 P2 C20 106.26(16) yes
Ru1 O1 C51 89.0(3) yes
Ru1 O2 C51 91.7(2) yes
C1 N1 C2 113.8(3) yes
C1 N1 C4 124.5(3) yes
C2 N1 C4 121.6(3) yes
C1 N2 C3 110.0(3) yes
C1 N2 C5 124.5(3) yes
C3 N2 C5 125.5(3) yes
C26 N3 C27 111.9(3) yes
C26 N3 C29 120.8(3) yes
C27 N3 C29 127.0(3) yes
C26 N4 C28 111.0(3) yes
C26 N4 C30 125.7(3) yes
C28 N4 C30 122.8(3) yes
Au1 C1 N1 126.7(3) yes
Au1 C1 N2 129.1(3) yes
N1 C1 N2 104.2(3) yes
Ru1 C2 N1 121.0(3) yes
Ru1 C2 C3 136.1(3) yes
N1 C2 C3 102.2(3) yes
N2 C3 C2 109.9(3) yes
P2 C4 N1 104.9(2) yes
N2 C5 C6 119.3(4) yes
N2 C5 C10 118.7(4) yes
C6 C5 C10 122.0(4) no
C5 C6 C7 117.7(4) no
C5 C6 C11 121.3(4) no
C7 C6 C11 121.0(4) no
C6 C7 C8 121.6(4) no
C7 C8 C9 119.0(4) no
C7 C8 C12 120.9(4) no
C9 C8 C12 120.1(5) no
C8 C9 C10 121.8(5) no
C5 C10 C9 117.8(4) no
C5 C10 C13 121.2(4) no
C9 C10 C13 121.0(4) no
P2 C14 C15 124.2(3) yes
P2 C14 C19 117.5(3) yes
C15 C14 C19 118.3(4) no
C14 C15 C16 120.8(4) no
C15 C16 C17 119.4(4) no
C16 C17 C18 119.9(5) no
C17 C18 C19 120.9(5) no
C14 C19 C18 120.6(4) no
P2 C20 C21 123.9(4) yes
P2 C20 C25 117.0(3) yes
C21 C20 C25 118.9(4) no
C20 C21 C22 120.8(5) no
C21 C22 C23 118.8(5) no
C22 C23 C24 121.1(5) no
C23 C24 C25 120.0(5) no
C20 C25 C24 120.5(4) no
Ru1 C26 N3 119.7(3) yes
Ru1 C26 N4 137.0(3) yes
N3 C26 N4 103.2(3) yes
N3 C27 C28 106.2(4) yes
N4 C28 C27 107.7(4) yes
P1 C29 N3 104.3(3) yes
N4 C30 C31 118.6(3) yes
N4 C30 C35 118.8(4) yes
C31 C30 C35 122.6(4) no
C30 C31 C32 117.4(4) no
C30 C31 C36 121.8(4) no
C32 C31 C36 120.8(4) no
C31 C32 C33 122.3(4) no
C32 C33 C34 118.3(4) no
C32 C33 C37 121.3(4) no
C34 C33 C37 120.5(4) no
C33 C34 C35 122.3(4) no
C30 C35 C34 117.2(4) no
C30 C35 C38 120.8(4) no
C34 C35 C38 122.1(4) no
P1 C39 C40 122.7(4) yes
P1 C39 C44 118.3(3) yes
C40 C39 C44 118.9(4) no
C39 C40 C41 119.5(5) no
C40 C41 C42 120.6(4) no
C41 C42 C43 120.0(5) no
C42 C43 C44 120.0(5) no
C39 C44 C43 121.0(5) no
P1 C45 C46 122.6(3) yes
P1 C45 C50 120.0(4) yes
C46 C45 C50 117.3(5) no
C45 C46 C47 121.1(5) no
C46 C47 C48 120.3(5) no
C47 C48 C49 118.9(5) no
C48 C49 C50 120.9(4) no
C45 C50 C49 121.3(4) no
Ru1 C51 O1 61.4(2) yes
Ru1 C51 O2 58.8(2) yes
Ru1 C51 C52 171.1(3) yes
O1 C51 O2 119.9(4) yes
O1 C51 C52 120.1(4) yes
O2 C51 C52 119.9(4) yes
N2 C3 H3 125.00 no
C2 C3 H3 125.00 no
P2 C4 H4A 111.00 no
P2 C4 H4B 111.00 no
N1 C4 H4A 111.00 no
N1 C4 H4B 111.00 no
H4A C4 H4B 109.00 no
C6 C7 H7 119.00 no
C8 C7 H7 119.00 no
C8 C9 H9 119.00 no
C10 C9 H9 119.00 no
C6 C11 H11A 110.00 no
C6 C11 H11B 109.00 no
C6 C11 H11C 110.00 no
H11A C11 H11B 109.00 no
H11A C11 H11C 110.00 no
H11B C11 H11C 109.00 no
C8 C12 H12A 109.00 no
C8 C12 H12B 109.00 no
C8 C12 H12C 109.00 no
H12A C12 H12B 109.00 no
H12A C12 H12C 110.00 no
H12B C12 H12C 109.00 no
C10 C13 H13A 109.00 no
C10 C13 H13B 109.00 no
C10 C13 H13C 109.00 no
H13A C13 H13B 110.00 no
H13A C13 H13C 110.00 no
H13B C13 H13C 109.00 no
C14 C15 H15 120.00 no
C16 C15 H15 120.00 no
C15 C16 H16 120.00 no
C17 C16 H16 120.00 no
C16 C17 H17 120.00 no
C18 C17 H17 120.00 no
C17 C18 H18 120.00 no
C19 C18 H18 120.00 no
C14 C19 H19 120.00 no
C18 C19 H19 120.00 no
C20 C21 H21 120.00 no
C22 C21 H21 120.00 no
C21 C22 H22 121.00 no
C23 C22 H22 121.00 no
C22 C23 H23 119.00 no
C24 C23 H23 119.00 no
C23 C24 H24 120.00 no
C25 C24 H24 120.00 no
C20 C25 H25 120.00 no
C24 C25 H25 120.00 no
N3 C27 H27 127.00 no
C28 C27 H27 127.00 no
N4 C28 H28 126.00 no
C27 C28 H28 126.00 no
P1 C29 H29A 111.00 no
P1 C29 H29B 111.00 no
N3 C29 H29A 111.00 no
N3 C29 H29B 111.00 no
H29A C29 H29B 109.00 no
C31 C32 H32 119.00 no
C33 C32 H32 119.00 no
C33 C34 H34 119.00 no
C35 C34 H34 119.00 no
C31 C36 H36A 109.00 no
C31 C36 H36B 110.00 no
C31 C36 H36C 109.00 no
H36A C36 H36B 109.00 no
H36A C36 H36C 109.00 no
H36B C36 H36C 109.00 no
C33 C37 H37A 110.00 no
C33 C37 H37B 110.00 no
C33 C37 H37C 109.00 no
H37A C37 H37B 109.00 no
H37A C37 H37C 109.00 no
H37B C37 H37C 109.00 no
C35 C38 H38A 109.00 no
C35 C38 H38B 109.00 no
C35 C38 H38C 109.00 no
H38A C38 H38B 109.00 no
H38A C38 H38C 109.00 no
H38B C38 H38C 110.00 no
C39 C40 H40 120.00 no
C41 C40 H40 120.00 no
C40 C41 H41 120.00 no
C42 C41 H41 120.00 no
C41 C42 H42 120.00 no
C43 C42 H42 120.00 no
C42 C43 H43 120.00 no
C44 C43 H43 120.00 no
C39 C44 H44 120.00 no
C43 C44 H44 120.00 no
C45 C46 H46 120.00 no
C47 C46 H46 119.00 no
C46 C47 H47 120.00 no
C48 C47 H47 120.00 no
C47 C48 H48 121.00 no
C49 C48 H48 121.00 no
C48 C49 H49 120.00 no
C50 C49 H49 119.00 no
C45 C50 H50 119.00 no
C49 C50 H50 119.00 no
C51 C52 H52A 109.00 no
C51 C52 H52B 110.00 no
C51 C52 H52C 109.00 no
H52A C52 H52B 110.00 no
H52A C52 H52C 109.00 no
H52B C52 H52C 109.00 no

loop_
_geom_bond_atom_site_label_1
_geom_bond_atom_site_label_2
_geom_bond_distance
_geom_bond_publ_flag
Au1 Cl1 2.3027(13) yes
Au1 C1 1.984(4) yes
Ru1 P1 2.2122(11) yes
Ru1 P2 2.2888(12) yes
Ru1 O1 2.257(3) yes
Ru1 O2 2.199(3) yes
Ru1 C2 2.019(4) yes
Ru1 C26 2.082(3) yes
P1 C29 1.846(4) yes
P1 C39 1.831(5) yes
P1 C45 1.826(5) yes
P2 C4 1.850(4) yes
P2 C14 1.819(4) yes
P2 C20 1.815(4) yes
O1 C51 1.269(5) yes
O2 C51 1.264(5) yes
N1 C1 1.352(5) yes
N1 C2 1.416(5) yes
N1 C4 1.461(5) yes
N2 C1 1.347(5) yes
N2 C3 1.399(5) yes
N2 C5 1.438(5) yes
N3 C26 1.375(5) yes
N3 C27 1.390(6) yes
N3 C29 1.453(6) yes
N4 C26 1.359(5) yes
N4 C28 1.400(5) yes
N4 C30 1.436(5) yes
C2 C3 1.355(5) no
C5 C6 1.382(6) no
C5 C10 1.393(7) no
C6 C7 1.400(6) no
C6 C11 1.512(7) no
C7 C8 1.380(7) no
C8 C9 1.371(6) no
C8 C12 1.514(7) no
C9 C10 1.390(6) no
C10 C13 1.515(6) no
C14 C15 1.384(6) no
C14 C19 1.398(5) no
C15 C16 1.410(7) no
C16 C17 1.378(8) no
C17 C18 1.374(7) no
C18 C19 1.379(7) no
C20 C21 1.382(7) no
C20 C25 1.401(7) no
C21 C22 1.385(7) no
C22 C23 1.400(9) no
C23 C24 1.356(7) no
C24 C25 1.378(5) no
C27 C28 1.331(6) no
C30 C31 1.392(7) no
C30 C35 1.404(6) no
C31 C32 1.395(7) no
C31 C36 1.502(6) no
C32 C33 1.382(6) no
C33 C34 1.394(7) no
C33 C37 1.499(7) no
C34 C35 1.386(7) no
C35 C38 1.502(6) no
C39 C40 1.394(6) no
C39 C44 1.390(7) no
C40 C41 1.391(6) no
C41 C42 1.379(7) no
C42 C43 1.373(7) no
C43 C44 1.380(8) no
C45 C46 1.374(7) no
C45 C50 1.405(5) no
C46 C47 1.382(8) no
C47 C48 1.387(8) no
C48 C49 1.365(7) no
C49 C50 1.361(7) no
C51 C52 1.503(7) no
C3 H3 0.9500 no
C4 H4A 0.9900 no
C4 H4B 0.9900 no
C7 H7 0.9500 no
C9 H9 0.9500 no
C11 H11A 0.9800 no
C11 H11B 0.9800 no
C11 H11C 0.9800 no
C12 H12A 0.9800 no
C12 H12B 0.9800 no
C12 H12C 0.9800 no
C13 H13A 0.9800 no
C13 H13B 0.9800 no
C13 H13C 0.9800 no
C15 H15 0.9500 no
C16 H16 0.9500 no
C17 H17 0.9500 no
C18 H18 0.9500 no
C19 H19 0.9500 no
C21 H21 0.9500 no
C22 H22 0.9500 no
C23 H23 0.9500 no
C24 H24 0.9500 no
C25 H25 0.9500 no
C27 H27 0.9500 no
C28 H28 0.9500 no
C29 H29A 0.9900 no
C29 H29B 0.9900 no
C32 H32 0.9500 no
C34 H34 0.9500 no
C36 H36A 0.9800 no
C36 H36B 0.9800 no
C36 H36C 0.9800 no
C37 H37A 0.9800 no
C37 H37B 0.9800 no
C37 H37C 0.9800 no
C38 H38A 0.9800 no
C38 H38B 0.9800 no
C38 H38C 0.9800 no
C40 H40 0.9500 no
C41 H41 0.9500 no
C42 H42 0.9500 no
C43 H43 0.9500 no
C44 H44 0.9500 no
C46 H46 0.9500 no
C47 H47 0.9500 no
C48 H48 0.9500 no
C49 H49 0.9500 no
C50 H50 0.9500 no
C52 H52A 0.9800 no
C52 H52B 0.9800 no
C52 H52C 0.9800 no

loop_
_geom_torsion_atom_site_label_1
_geom_torsion_atom_site_label_2
_geom_torsion_atom_site_label_3
_geom_torsion_atom_site_label_4
_geom_torsion
_geom_torsion_publ_flag
P2 Ru1 P1 C29 -147.10(17) no
P2 Ru1 P1 C39 101.88(15) no
P2 Ru1 P1 C45 -30.96(18) no
O1 Ru1 P1 C29 117.81(18) no
O1 Ru1 P1 C39 6.79(17) no
O1 Ru1 P1 C45 -126.04(19) no
C2 Ru1 P1 C29 -66.2(2) no
C2 Ru1 P1 C39 -177.18(17) no
C2 Ru1 P1 C45 50.0(2) no
C26 Ru1 P1 C29 28.2(2) no
C26 Ru1 P1 C39 -82.86(18) no
C26 Ru1 P1 C45 144.3(2) no
C51 Ru1 P1 C29 115.4(2) no
C51 Ru1 P1 C39 4.4(2) no
C51 Ru1 P1 C45 -128.5(2) no
P1 Ru1 P2 C4 67.04(13) no
P1 Ru1 P2 C14 179.42(17) no
P1 Ru1 P2 C20 -48.54(17) no
O1 Ru1 P2 C4 -179.43(14) no
O1 Ru1 P2 C14 -67.06(19) no
O1 Ru1 P2 C20 64.99(18) no
O2 Ru1 P2 C4 -120.53(14) no
O2 Ru1 P2 C14 -8.16(19) no
O2 Ru1 P2 C20 123.89(18) no
C2 Ru1 P2 C4 -20.63(16) no
C2 Ru1 P2 C14 91.7(2) no
C2 Ru1 P2 C20 -136.2(2) no
C51 Ru1 P2 C4 -149.98(15) no
C51 Ru1 P2 C14 -37.61(19) no
C51 Ru1 P2 C20 94.44(19) no
P1 Ru1 O1 C51 -177.0(2) no
P2 Ru1 O1 C51 84.9(2) no
O2 Ru1 O1 C51 -3.7(2) no
C2 Ru1 O1 C51 13.5(5) no
C26 Ru1 O1 C51 -97.2(3) no
P2 Ru1 O2 C51 -88.7(3) no
O1 Ru1 O2 C51 3.7(2) no
C2 Ru1 O2 C51 -169.8(3) no
C26 Ru1 O2 C51 95.3(3) no
P2 Ru1 C51 O1 -95.4(2) no
O2 Ru1 C51 O1 173.5(4) no
C2 Ru1 C51 O1 -173.5(2) no
C26 Ru1 C51 O1 85.7(3) no
P1 Ru1 C51 O2 -169.01(16) no
P2 Ru1 C51 O2 91.1(2) no
O1 Ru1 C51 O2 -173.5(4) no
P1 Ru1 C2 N1 -85.4(3) no
P2 Ru1 C2 N1 11.5(3) no
O1 Ru1 C2 N1 84.9(4) no
O2 Ru1 C2 N1 99.8(3) no
C26 Ru1 C2 N1 -164.4(3) no
C51 Ru1 C2 N1 93.4(3) no
P1 Ru1 C2 C3 106.3(4) no
P2 Ru1 C2 C3 -156.9(4) no
O1 Ru1 C2 C3 -83.4(5) no
O2 Ru1 C2 C3 -68.5(4) no
C26 Ru1 C2 C3 27.3(4) no
C51 Ru1 C2 C3 -74.9(4) no
C51 Ru1 C26 N3 -164.2(3) no
P1 Ru1 C26 N4 155.8(4) no
O1 Ru1 C26 N4 43.1(4) no
P1 Ru1 C26 N3 -21.8(3) no
O1 Ru1 C26 N3 -134.6(3) no
O2 Ru1 C26 N3 166.3(3) no
C2 Ru1 C26 N3 66.1(3) no
O2 Ru1 C26 N4 -16.1(4) no
P1 Ru1 C51 O1 4.5(3) no
C2 Ru1 C51 O2 13.0(3) no
C2 Ru1 C26 N4 -116.3(4) no
C26 Ru1 C51 O2 -87.8(3) no
C51 Ru1 C26 N4 13.5(4) no
Ru1 P1 C45 C50 90.4(4) no
C29 P1 C45 C50 -152.4(4) no
C29 P1 C39 C40 73.2(4) no
Ru1 P1 C45 C46 -86.5(5) no
Ru1 P1 C39 C40 -174.8(3) no
C39 P1 C29 N3 86.4(3) no
C39 P1 C45 C50 -46.8(4) no
C45 P1 C39 C44 148.1(4) no
Ru1 P1 C39 C44 5.3(4) no
C29 P1 C45 C46 30.7(5) no
C45 P1 C39 C40 -31.9(4) no
C39 P1 C45 C46 136.3(4) no
C45 P1 C29 N3 -167.0(3) no
C29 P1 C39 C44 -106.8(4) no
Ru1 P1 C29 N3 -34.2(3) no
Ru1 P2 C20 C25 -31.3(4) no
Ru1 P2 C20 C21 144.0(3) no
C4 P2 C20 C21 28.8(4) no
C14 P2 C20 C21 -79.3(4) no
C4 P2 C20 C25 -146.5(3) no
Ru1 P2 C4 N1 28.2(2) no
C20 P2 C14 C19 173.2(4) no
C4 P2 C14 C19 64.1(4) no
Ru1 P2 C14 C15 128.5(4) no
C4 P2 C14 C15 -118.8(4) no
C14 P2 C4 N1 -94.7(2) no
C20 P2 C14 C15 -9.6(5) no
Ru1 P2 C14 C19 -48.8(5) no
C14 P2 C20 C25 105.4(3) no
C20 P2 C4 N1 154.6(2) no
Ru1 O1 C51 C52 -170.0(4) no
Ru1 O1 C51 O2 6.4(4) no
Ru1 O2 C51 O1 -6.6(4) no
Ru1 O2 C51 C52 169.8(4) no
C1 N1 C2 C3 1.3(4) no
C4 N1 C1 N2 -177.8(3) no
C4 N1 C1 Au1 1.5(5) no
C2 N1 C1 N2 -1.0(4) no
C1 N1 C2 Ru1 -170.5(2) no
C4 N1 C2 Ru1 6.4(4) no
C1 N1 C4 P2 152.4(3) no
C2 N1 C1 Au1 178.3(2) no
C2 N1 C4 P2 -24.2(4) no
C4 N1 C2 C3 178.2(3) no
C3 N2 C5 C6 104.9(5) no
C1 N2 C5 C6 -73.7(5) no
C5 N2 C1 N1 179.2(4) no
C5 N2 C1 Au1 -0.1(5) no
C5 N2 C3 C2 -178.4(4) no
C1 N2 C5 C10 107.5(5) no
C3 N2 C1 N1 0.4(4) no
C3 N2 C1 Au1 -179.0(3) no
C1 N2 C3 C2 0.4(4) no
C3 N2 C5 C10 -73.9(5) no
C27 N3 C29 P1 -152.6(3) no
C29 N3 C27 C28 174.6(4) no
C26 N3 C27 C28 -0.1(5) no
C29 N3 C26 Ru1 3.4(5) no
C27 N3 C26 N4 0.1(4) no
C26 N3 C29 P1 21.8(4) no
C29 N3 C26 N4 -175.0(3) no
C27 N3 C26 Ru1 178.5(3) no
C26 N4 C28 C27 0.0(5) no
C30 N4 C28 C27 -171.8(4) no
C30 N4 C26 N3 171.5(3) no
C28 N4 C26 Ru1 -178.0(3) no
C28 N4 C30 C31 74.5(5) no
C28 N4 C26 N3 -0.1(4) no
C30 N4 C26 Ru1 -6.4(6) no
C26 N4 C30 C35 86.2(5) no
C28 N4 C30 C35 -103.2(5) no
C26 N4 C30 C31 -96.2(5) no
N1 C2 C3 N2 -1.0(4) no
Ru1 C2 C3 N2 168.8(3) no
C6 C5 C10 C13 -179.3(4) no
N2 C5 C6 C11 0.7(6) no
C10 C5 C6 C7 -2.4(7) no
C6 C5 C10 C9 2.2(7) no
N2 C5 C10 C13 -0.5(6) no
N2 C5 C10 C9 -179.0(4) no
N2 C5 C6 C7 178.9(4) no
C10 C5 C6 C11 179.5(4) no
C11 C6 C7 C8 178.0(5) no
C5 C6 C7 C8 -0.2(7) no
C6 C7 C8 C12 -174.9(5) no
C6 C7 C8 C9 2.7(7) no
C7 C8 C9 C10 -2.8(7) no
C12 C8 C9 C10 174.8(5) no
C8 C9 C10 C13 -178.1(4) no
C8 C9 C10 C5 0.4(7) no
P2 C14 C15 C16 -178.0(4) no
P2 C14 C19 C18 177.5(4) no
C19 C14 C15 C16 -0.8(8) no
C15 C14 C19 C18 0.2(8) no
C14 C15 C16 C17 1.4(8) no
C15 C16 C17 C18 -1.4(8) no
C16 C17 C18 C19 0.8(8) no
C17 C18 C19 C14 -0.2(8) no
C25 C20 C21 C22 1.0(7) no
C21 C20 C25 C24 -1.5(7) no
P2 C20 C21 C22 -174.3(4) no
P2 C20 C25 C24 174.1(4) no
C20 C21 C22 C23 -0.1(7) no
C21 C22 C23 C24 -0.2(8) no
C22 C23 C24 C25 -0.3(8) no
C23 C24 C25 C20 1.2(7) no
N3 C27 C28 N4 0.1(5) no
N4 C30 C31 C36 1.1(6) no
N4 C30 C31 C32 -178.3(4) no
N4 C30 C35 C38 -1.5(6) no
C31 C30 C35 C34 1.2(6) no
C31 C30 C35 C38 -179.0(4) no
C35 C30 C31 C32 -0.8(6) no
C35 C30 C31 C36 178.6(4) no
N4 C30 C35 C34 178.8(4) no
C36 C31 C32 C33 -179.6(4) no
C30 C31 C32 C33 -0.2(7) no
C31 C32 C33 C34 0.6(7) no
C31 C32 C33 C37 -179.0(4) no
C32 C33 C34 C35 -0.1(7) no
C37 C33 C34 C35 179.5(4) no
C33 C34 C35 C30 -0.8(7) no
C33 C34 C35 C38 179.5(4) no
C40 C39 C44 C43 -1.4(7) no
P1 C39 C40 C41 -179.3(3) no
P1 C39 C44 C43 178.6(4) no
C44 C39 C40 C41 0.7(6) no
C39 C40 C41 C42 0.4(7) no
C40 C41 C42 C43 -0.7(7) no
C41 C42 C43 C44 -0.1(8) no
C42 C43 C44 C39 1.1(8) no
P1 C45 C50 C49 -177.0(4) no
P1 C45 C46 C47 178.5(4) no
C50 C45 C46 C47 1.6(8) no
C46 C45 C50 C49 0.0(7) no
C45 C46 C47 C48 -1.7(9) no
C46 C47 C48 C49 0.2(8) no
C47 C48 C49 C50 1.4(8) no
C48 C49 C50 C45 -1.5(8) no

loop_
_platon_squeeze_void_nr
_platon_squeeze_void_average_x
_platon_squeeze_void_average_y
_platon_squeeze_void_average_z
_platon_squeeze_void_volume
_platon_squeeze_void_count_electrons
_platon_squeeze_void_content
1 0.000 0.000 0.500 130 40 ' '
2 0.280 -0.025 0.914 35 5 ' '
3 0.720 0.025 0.086 35 5 ' '
4 0.018 0.107 0.786 10 0 ' '
5 1.000 0.500 1.000 130 40 ' '
6 0.018 0.393 0.286 10 0 ' '
7 0.720 0.475 0.586 35 5 ' '
8 0.280 0.525 0.414 35 5 ' '
9 0.982 0.607 0.714 10 0 ' '
10 0.982 0.893 0.214 10 0 ' '
